data_7204567
loop_
_publ_author_name
'Gatta, Giacomo D.'
'Masci, Silvia'
'Vivani, Riccardo'

_publ_section_title
;
 Dimensional reduction in zirconium phosphate; from layers to ribbons
 to chains
;
_journal_issue 5
_journal_name_full 'Journal of Materials Chemistry'
_journal_page_first 1215
_journal_paper_doi 10.1039/b211004k
_journal_volume 13
_journal_year 2003
_chemical_formula_sum 'F2 H18 N4 O9 P2 Zr'
_chemical_formula_weight 409.34
_space_group_IT_number 14
_symmetry_cell_setting monoclinic
_symmetry_Int_Tables_number 14
_symmetry_space_group_name_Hall '-P 2yn'
_symmetry_space_group_name_H-M 'P 1 21/n 1'
_atom_sites_solution_hydrogens geom
_atom_sites_solution_primary direct
_atom_sites_solution_secondary difmap
_audit_creation_date 'Nov 4 2002'
_audit_creation_method SHELXL-97
_cell_angle_alpha 90.00
_cell_angle_beta 115.70(2)
_cell_angle_gamma 90.00
_cell_formula_units_Z 4
_cell_length_a 10.889(3)
_cell_length_b 10.520(3)
_cell_length_c 12.412(3)
_cell_measurement_temperature 293(2)
_cell_volume 1281.2(6)
_computing_structure_refinement 'SHELXL-97 (Sheldrick, 1997)'
_computing_structure_solution 'SIR97 (Altomare et al., 1999)'
_diffrn_ambient_temperature 293(2)
_diffrn_measured_fraction_theta_full 0.450
_diffrn_measured_fraction_theta_max 0.450
_diffrn_measurement_device_type
;
XCALIBUR CCD Oxford Instruments diffractometer
;
_diffrn_radiation_monochromator graphite
_diffrn_radiation_source 'fine-focus sealed tube'
_diffrn_radiation_type MoK\a
_diffrn_radiation_wavelength 0.71069
_diffrn_reflns_av_R_equivalents 0.0526
_diffrn_reflns_av_sigmaI/netI 0.0779
_diffrn_reflns_limit_h_max 0
_diffrn_reflns_limit_h_min -11
_diffrn_reflns_limit_k_max 15
_diffrn_reflns_limit_k_min -8
_diffrn_reflns_limit_l_max 18
_diffrn_reflns_limit_l_min -16
_diffrn_reflns_number 3345
_diffrn_reflns_theta_full 32.84
_diffrn_reflns_theta_max 32.84
_diffrn_reflns_theta_min 5.68
_exptl_absorpt_coefficient_mu 1.179
_exptl_absorpt_correction_type empirical
_exptl_absorpt_process_details 'SADABS (Sheldrick, 1996)'
_exptl_crystal_colour colorless
_exptl_crystal_density_diffrn 2.122
_exptl_crystal_density_method 'not measured'
_exptl_crystal_description prism
_exptl_crystal_F_000 824
_exptl_crystal_size_max 0.1
_exptl_crystal_size_mid 0.03
_exptl_crystal_size_min 0.03
_refine_diff_density_max 0.588
_refine_diff_density_min -0.433
_refine_diff_density_rms 0.114
_refine_ls_extinction_expression Fc^*^=kFc[1+0.001xFc^2^\l^3^/sin(2\q)]^-1/4^
_refine_ls_extinction_method none
_refine_ls_goodness_of_fit_ref 1.081
_refine_ls_hydrogen_treatment mixed
_refine_ls_matrix_type full
_refine_ls_number_parameters 236
_refine_ls_number_reflns 2142
_refine_ls_number_restraints 176
_refine_ls_restrained_S_all 1.048
_refine_ls_R_factor_all 0.1019
_refine_ls_R_factor_gt 0.0548
_refine_ls_shift/su_max 2.924
_refine_ls_shift/su_mean 0.015
_refine_ls_structure_factor_coef Fsqd
_refine_ls_weighting_details 'calc w=1/[\s^2^(Fo^2^)+(0.0269P)^2^+0.0000P] where P=(Fo^2^+2Fc^2^)/3'
_refine_ls_weighting_scheme calc
_refine_ls_wR_factor_gt 0.0821
_refine_ls_wR_factor_ref 0.0948
_reflns_number_gt 1483
_reflns_number_total 2142
_reflns_threshold_expression >2sigma(I)
_cod_data_source_file b211004k.txt
_cod_data_source_block Compound_1
_cod_original_cell_volume 1281.2(2)
_cod_original_sg_symbol_Hall -P_2yn
_cod_original_formula_sum 'H18 F2 N4 O9 P2 Zr'
_cod_database_code 7204567

loop_
_symmetry_equiv_pos_as_xyz
'x, y, z'
'-x+1/2, y+1/2, -z+1/2'
'-x, -y, -z'
'x-1/2, -y-1/2, z-1/2'

loop_
_atom_site_label
_atom_site_type_symbol
_atom_site_fract_x
_atom_site_fract_y
_atom_site_fract_z
_atom_site_U_iso_or_equiv
_atom_site_adp_type
_atom_site_occupancy
_atom_site_symmetry_multiplicity
_atom_site_calc_flag
_atom_site_refinement_flags
_atom_site_disorder_assembly
_atom_site_disorder_group
Zr1 Zr 0.22731(6) 0.12641(7) 0.73979(4) 0.0120(2) Uani 1 1 d . . .
P1 P 0.05423(17) -0.13478(18) 0.78581(11) 0.0120(5) Uani 1 1 d . . .
P2 P 0.04518(17) 0.38850(16) 0.76714(11) 0.0119(5) Uani 1 1 d . . .
O1 O 0.0934(6) -0.0058(4) 0.7509(4) 0.0271(19) Uani 1 1 d . . .
O2 O 0.0808(5) 0.2614(4) 0.7242(4) 0.0240(17) Uani 1 1 d . . .
O6 O 0.0795(5) 0.3791(7) 0.8991(3) 0.0342(16) Uani 1 1 d . . .
O7 O -0.0919(5) -0.1680(4) 0.7079(3) 0.0251(17) Uani 1 1 d . . .
O8 O 0.0857(5) -0.1303(6) 0.9180(3) 0.0240(14) Uani 1 1 d . . .
O5 O -0.1026(5) 0.4219(4) 0.6925(4) 0.0238(16) Uani 1 1 d . . .
O3 O 0.3537(6) 0.2646(5) 0.7290(5) 0.037(2) Uani 1 1 d . . .
N3 N 0.1366(6) 0.6314(7) 0.0335(4) 0.0233(16) Uani 1 1 d DU . .
F1 F 0.3199(4) 0.1410(4) 0.9191(3) 0.0306(12) Uani 1 1 d . . .
O4 O 0.3639(6) -0.0102(4) 0.7517(5) 0.027(2) Uani 1 1 d . . .
F2 F 0.1363(4) 0.1103(4) 0.5615(3) 0.0294(12) Uani 1 1 d . . .
N1 N 0.8524(7) 0.1184(7) 0.5649(5) 0.0366(19) Uani 1 1 d DU . .
N4 N 0.6074(6) 0.1348(6) 0.9589(5) 0.0277(17) Uani 1 1 d DU . .
N2 N 0.8675(6) 0.8723(7) 0.9799(4) 0.0231(16) Uani 1 1 d DU . .
Ow O 0.6990(9) 0.1203(8) 0.7110(6) 0.067(2) Uani 1 1 d DU . .
H2c H 0.931(4) 0.890(5) 0.944(4) 0.025(4) Uiso 1 1 d DU . .
H3b H 0.231(3) 0.651(4) 0.096(3) 0.023(4) Uiso 1 1 d DU . .
H4a H 0.581(5) 0.201(3) 0.895(3) 0.028(4) Uiso 1 1 d DU . .
H2b H 0.774(3) 0.851(4) 0.916(3) 0.026(4) Uiso 1 1 d DU . .
H3a H 0.075(4) 0.614(5) 0.071(4) 0.022(4) Uiso 1 1 d DU . .
H2a H 0.901(5) 0.801(3) 1.038(3) 0.025(4) Uiso 1 1 d DU . .
Hwa H 0.749(10) 0.058(6) 0.776(5) 0.084(6) Uiso 1 1 d DU . .
Hwb H 0.665(10) 0.193(7) 0.743(6) 0.084(6) Uiso 1 1 d DU . .
H4c H 0.543(4) 0.129(5) 0.994(4) 0.028(4) Uiso 1 1 d DU . .
H3c H 0.104(5) 0.709(3) -0.020(3) 0.024(4) Uiso 1 1 d DU . .
H3d H 0.141(5) 0.558(4) -0.016(4) 0.025(4) Uiso 1 1 d DU . .
H1a H 0.821(5) 0.076(5) 0.621(4) 0.033(4) Uiso 1 1 d DU . .
H1b H 0.771(4) 0.157(5) 0.498(4) 0.034(4) Uiso 1 1 d DU . .
H1c H 0.907(6) 0.195(3) 0.604(5) 0.035(4) Uiso 1 1 d DU . .
H1d H 0.900(5) 0.061(5) 0.535(4) 0.033(4) Uiso 1 1 d DU . .
H2d H 0.858(5) 0.951(3) 1.022(4) 0.023(4) Uiso 1 1 d DU . .
H4d H 0.701(3) 0.159(4) 1.023(3) 0.028(4) Uiso 1 1 d DU . .
H4b H 0.618(5) 0.052(3) 0.924(4) 0.028(4) Uiso 1 1 d DU . .

loop_
_atom_site_aniso_label
_atom_site_aniso_U_11
_atom_site_aniso_U_22
_atom_site_aniso_U_33
_atom_site_aniso_U_23
_atom_site_aniso_U_13
_atom_site_aniso_U_12
Zr1 0.0149(4) 0.0092(2) 0.0147(2) 0.0014(2) 0.0090(2) 0.0019(3)
P1 0.0094(10) 0.0122(7) 0.0172(5) -0.0025(6) 0.0085(6) -0.0001(7)
P2 0.0113(10) 0.0095(8) 0.0169(5) -0.0008(6) 0.0078(7) -0.0009(6)
O1 0.033(4) 0.014(2) 0.034(2) 0.0067(18) 0.014(3) -0.0023(19)
O2 0.010(3) 0.018(2) 0.045(3) -0.0055(19) 0.013(2) 0.0024(17)
O6 0.029(3) 0.052(3) 0.0169(14) 0.007(2) 0.005(2) 0.004(3)
O7 0.017(3) 0.027(2) 0.0236(17) -0.0030(16) 0.001(2) -0.0036(18)
O8 0.028(3) 0.031(2) 0.0168(14) 0.000(2) 0.0127(18) 0.001(3)
O5 0.011(3) 0.029(2) 0.0280(18) 0.0005(17) 0.005(2) 0.0059(18)
O3 0.041(4) 0.020(2) 0.060(3) 0.000(2) 0.031(3) -0.009(2)
N3 0.021(3) 0.024(2) 0.0256(18) 0.000(2) 0.011(2) 0.001(3)
F1 0.026(3) 0.050(3) 0.0187(13) -0.0027(17) 0.0123(16) -0.006(2)
O4 0.018(4) 0.019(2) 0.047(3) -0.004(2) 0.017(3) 0.010(2)
F2 0.037(3) 0.033(2) 0.0187(12) -0.0002(16) 0.0129(16) -0.0021(19)
N1 0.027(3) 0.033(3) 0.039(2) -0.005(3) 0.005(3) 0.003(3)
N4 0.027(3) 0.024(2) 0.0302(19) -0.003(2) 0.011(2) 0.003(2)
N2 0.019(3) 0.026(2) 0.0272(18) -0.003(3) 0.013(2) 0.000(3)
Ow 0.092(5) 0.058(3) 0.083(3) 0.000(4) 0.068(4) 0.005(4)

loop_
_atom_type_symbol
_atom_type_description
_atom_type_scat_dispersion_real
_atom_type_scat_dispersion_imag
_atom_type_scat_source
H H 0.0000 0.0000 'International Tables Vol C Tables 4.2.6.8 and 6.1.1.4'
N N 0.0061 0.0033 'International Tables Vol C Tables 4.2.6.8 and 6.1.1.4'
O O 0.0106 0.0060 'International Tables Vol C Tables 4.2.6.8 and 6.1.1.4'
F F 0.0171 0.0103 'International Tables Vol C Tables 4.2.6.8 and 6.1.1.4'
P P 0.1023 0.0942 'International Tables Vol C Tables 4.2.6.8 and 6.1.1.4'
Zr Zr -2.9673 0.5597 'International Tables Vol C Tables 4.2.6.8 and 6.1.1.4'

loop_
_geom_angle_atom_site_label_1
_geom_angle_atom_site_label_2
_geom_angle_atom_site_label_3
_geom_angle
_geom_angle_site_symmetry_1
_geom_angle_site_symmetry_3
_geom_angle_publ_flag
F2 Zr1 F1 179.4(2) . . ?
F2 Zr1 O4 90.9(2) . . ?
F1 Zr1 O4 88.5(2) . . ?
F2 Zr1 O3 90.7(2) . . ?
F1 Zr1 O3 89.4(2) . . ?
O4 Zr1 O3 90.9(2) . . ?
F2 Zr1 O1 89.49(19) . . ?
F1 Zr1 O1 90.4(2) . . ?
O4 Zr1 O1 92.0(3) . . ?
O3 Zr1 O1 177.1(3) . . ?
F2 Zr1 O2 87.87(19) . . ?
F1 Zr1 O2 92.70(19) . . ?
O4 Zr1 O2 177.7(2) . . ?
O3 Zr1 O2 91.1(2) . . ?
O1 Zr1 O2 86.0(2) . . ?
O7 P1 O3 109.3(3) . 2_546 ?
O7 P1 O8 112.4(3) . . ?
O3 P1 O8 107.4(3) 2_546 . ?
O7 P1 O1 111.7(2) . . ?
O3 P1 O1 107.6(4) 2_546 . ?
O8 P1 O1 108.4(3) . . ?
O5 P2 O6 112.1(3) . . ?
O5 P2 O1 109.3(3) . 2_556 ?
O6 P2 O1 109.6(3) . 2_556 ?
O5 P2 O2 110.4(2) . . ?
O6 P2 O2 109.5(3) . . ?
O4 P2 O2 105.8(4) 2_556 . ?
P1 O1 Zr1 154.5(4) . . ?
P2 O2 Zr1 148.5(3) . . ?
P1 O3 Zr1 177.0(4) 2_556 . ?
P2 O4 Zr1 168.3(4) 2_546 . ?

loop_
_geom_bond_atom_site_label_1
_geom_bond_atom_site_label_2
_geom_bond_distance
_geom_bond_site_symmetry_2
_geom_bond_publ_flag
Zr1 F2 2.001(3) . ?
Zr1 F1 2.012(3) . ?
Zr1 O4 2.027(6) . ?
Zr1 O3 2.046(7) . ?
Zr1 O1 2.062(7) . ?
Zr1 O2 2.082(5) . ?
P1 O7 1.502(5) . ?
P1 O3 1.523(7) 2_546 ?
P1 O8 1.525(4) . ?
P1 O1 1.540(6) . ?
P2 O5 1.509(5) . ?
P2 O6 1.517(4) . ?
P2 O4 1.539(6) 2_556 ?
P2 O2 1.549(5) . ?
O3 P1 1.523(7) 2_556 ?
O4 P2 1.539(6) 2_546 ?
